data_7053989
loop_
_publ_author_name
'Loxq, Pauline'
'Debono, Nathalie'
'G\"ulcemal, S\"uleyman'
'Daran, Jean-Claude'
'Manoury, Eric'
'Poli, Rinaldo'
'\,Cetinkaya, Bekir'
'Labande, Agn\`es'

_publ_section_title
;
 Palladium(ii) complexes with planar chiral ferrocenyl
 phosphane--(benz)imidazol-2-ylidene ligands
;
_journal_issue 1
_journal_name_full 'New Journal of Chemistry'
_journal_page_first 338
_journal_paper_doi 10.1039/c3nj00863k
_journal_volume 38
_journal_year 2014
_chemical_formula_moiety 'C42 H41 Cl2 Fe N2 P Pd, 0.5(C H4 O)'
_chemical_formula_sum 'C42.5 H43 Cl2 Fe N2 O0.5 P Pd'
_chemical_formula_weight 853.91
_space_group_IT_number 2
_symmetry_cell_setting triclinic
_symmetry_space_group_name_Hall '-P 1'
_symmetry_space_group_name_H-M 'P -1'
_atom_sites_solution_hydrogens geom
_atom_sites_solution_primary direct
_atom_sites_solution_secondary difmap
_audit_creation_method SHELXL-97
_cell_angle_alpha 75.975(6)
_cell_angle_beta 77.655(6)
_cell_angle_gamma 70.728(6)
_cell_formula_units_Z 2
_cell_length_a 10.6863(8)
_cell_length_b 13.7235(9)
_cell_length_c 13.9621(9)
_cell_measurement_reflns_used 3579
_cell_measurement_temperature 180(2)
_cell_measurement_theta_max 29.1602
_cell_measurement_theta_min 3.6836
_cell_volume 1855.1(2)
_computing_cell_refinement CrysAlisPro
_computing_data_collection 'CrysAlisPro (Agilent Technologies, 2012)'
_computing_data_reduction CrysAlisPro
_computing_molecular_graphics 'ORTEPIII (Burnett & Johnson, 1996); ORTEP-3 for Windows (Farrugia, 1997)'
_computing_publication_material SHELXL-97
_computing_structure_refinement 'SHELXL-97 (Sheldrick, 2008)'
_computing_structure_solution 'SIR-97 (Altomare et al., 1999)'
_diffrn_ambient_temperature 180(2)
_diffrn_detector_area_resol_mean 16.1978
_diffrn_measured_fraction_theta_full 0.900
_diffrn_measured_fraction_theta_max 0.900
_diffrn_measurement_device_type 'Xcalibur, Eos, Gemini ultra'
_diffrn_measurement_method '\w scan'
_diffrn_radiation_monochromator graphite
_diffrn_radiation_source 'fine-focus sealed tube'
_diffrn_radiation_type MoK\a
_diffrn_radiation_wavelength 0.71073
_diffrn_reflns_av_R_equivalents 0.0680
_diffrn_reflns_av_sigmaI/netI 0.1106
_diffrn_reflns_limit_h_max 12
_diffrn_reflns_limit_h_min -12
_diffrn_reflns_limit_k_max 16
_diffrn_reflns_limit_k_min -16
_diffrn_reflns_limit_l_max 16
_diffrn_reflns_limit_l_min -16
_diffrn_reflns_number 11701
_diffrn_reflns_theta_full 25.00
_diffrn_reflns_theta_max 25.03
_diffrn_reflns_theta_min 3.41
_exptl_absorpt_coefficient_mu 1.098
_exptl_absorpt_correction_T_max 1.00000
_exptl_absorpt_correction_T_min 0.80789
_exptl_absorpt_correction_type multi-scan
_exptl_absorpt_process_details
;
Empirical absorption correction using spherical harmonics,
 implemented in SCALE3 ABSPACK scaling algorithm. 
CrysAlisPro (Agilent Technologies)
;
_exptl_crystal_colour orange
_exptl_crystal_density_diffrn 1.529
_exptl_crystal_density_method 'not measured'
_exptl_crystal_description box
_exptl_crystal_F_000 874
_exptl_crystal_size_max 0.11
_exptl_crystal_size_mid 0.09
_exptl_crystal_size_min 0.05
_platon_squeeze_details
;
Some residual electron density were difficult to modelize and therefore, the
SQUEEZE function of PLATON (Spek, 2003) was used to eliminate the contribution
of the electron density in the solvent region from the intensity data, and the
solvent-free model was employed for the final refinement.

There are one cavity around the origin of 79 \%A^3^. PLATON 
estimated that the cavity contains 19 electrons which may correspond to a 
molecule of methanol CH~3~OH as suggested by the crystallization process 
;
_refine_diff_density_max 0.621
_refine_diff_density_min -0.514
_refine_diff_density_rms 0.116
_refine_ls_extinction_method none
_refine_ls_goodness_of_fit_ref 1.006
_refine_ls_hydrogen_treatment constr
_refine_ls_matrix_type full
_refine_ls_number_parameters 447
_refine_ls_number_reflns 5892
_refine_ls_number_restraints 0
_refine_ls_restrained_S_all 1.006
_refine_ls_R_factor_all 0.0910
_refine_ls_R_factor_gt 0.0594
_refine_ls_shift/su_max 0.002
_refine_ls_shift/su_mean 0.000
_refine_ls_structure_factor_coef Fsqd
_refine_ls_weighting_details 'calc w=1/[\s^2^(Fo^2^)+(0.0493P)^2^+0.0000P] where P=(Fo^2^+2Fc^2^)/3'
_refine_ls_weighting_scheme calc
_refine_ls_wR_factor_gt 0.1160
_refine_ls_wR_factor_ref 0.1271
_reflns_number_gt 4205
_reflns_number_total 5892
_reflns_threshold_expression I>2\s(I)
_cod_data_source_file c3nj00863k.txt
_cod_data_source_block 4d-rac
_cod_original_formula_sum 'C42.50 H43 Cl2 Fe N2 O0.50 P Pd'
_cod_database_code 7053989

loop_
_symmetry_equiv_pos_as_xyz
'x, y, z'
'-x, -y, -z'

loop_
_atom_site_label
_atom_site_type_symbol
_atom_site_fract_x
_atom_site_fract_y
_atom_site_fract_z
_atom_site_U_iso_or_equiv
_atom_site_adp_type
_atom_site_occupancy
_atom_site_symmetry_multiplicity
_atom_site_calc_flag
_atom_site_refinement_flags
Pd1 Pd 0.59972(5) 0.69726(4) 0.30669(4) 0.01991(16) Uani 1 1 d .
Cl1 Cl 0.78713(15) 0.60647(13) 0.39179(11) 0.0263(4) Uani 1 1 d .
Cl2 Cl 0.63440(17) 0.85885(13) 0.29883(13) 0.0343(4) Uani 1 1 d .
P1 P 0.40725(16) 0.77335(13) 0.24104(12) 0.0209(4) Uani 1 1 d .
Fe1 Fe 0.11750(9) 0.72213(7) 0.39197(7) 0.0238(3) Uani 1 1 d .
N1 N 0.5159(5) 0.5009(4) 0.3583(4) 0.0191(12) Uani 1 1 d .
N2 N 0.6942(5) 0.4874(4) 0.2482(4) 0.0194(12) Uani 1 1 d .
C1 C 0.5983(6) 0.5543(5) 0.3001(4) 0.0208(15) Uani 1 1 d .
C2 C 0.5572(6) 0.3979(5) 0.3453(4) 0.0224(15) Uani 1 1 d .
C3 C 0.6729(6) 0.3866(5) 0.2753(4) 0.0192(14) Uani 1 1 d .
C4 C 0.7441(6) 0.2882(5) 0.2499(5) 0.0243(15) Uani 1 1 d .
H4 H 0.8244 0.2792 0.2035 0.029 Uiso 1 1 calc R
C5 C 0.6932(7) 0.2038(5) 0.2953(5) 0.0297(17) Uani 1 1 d .
C6 C 0.5735(7) 0.2168(5) 0.3645(5) 0.0294(17) Uani 1 1 d .
C7 C 0.5071(6) 0.3134(5) 0.3895(4) 0.0215(15) Uani 1 1 d .
H7 H 0.4275 0.3225 0.4366 0.026 Uiso 1 1 calc R
C11 C 0.2801(6) 0.7061(5) 0.2816(4) 0.0232(15) Uani 1 1 d .
C12 C 0.2842(6) 0.6100(5) 0.3518(4) 0.0213(15) Uani 1 1 d .
C13 C 0.1681(6) 0.5822(6) 0.3487(5) 0.0293(17) Uani 1 1 d .
H13 H 0.1464 0.5207 0.3859 0.035 Uiso 1 1 calc R
C14 C 0.0918(7) 0.6600(6) 0.2822(5) 0.0301(17) Uani 1 1 d .
H14 H 0.0090 0.6606 0.2669 0.036 Uiso 1 1 calc R
C15 C 0.1572(6) 0.7369(5) 0.2418(4) 0.0221(15) Uani 1 1 d .
H15 H 0.1254 0.7993 0.1954 0.027 Uiso 1 1 calc R
C16 C 0.0899(7) 0.7066(6) 0.5436(5) 0.0348(18) Uani 1 1 d .
H16 H 0.1390 0.6495 0.5878 0.042 Uiso 1 1 calc R
C17 C 0.1230(7) 0.8008(6) 0.4981(5) 0.039(2) Uani 1 1 d .
H17 H 0.1974 0.8194 0.5069 0.047 Uiso 1 1 calc R
C18 C 0.0233(7) 0.8624(5) 0.4366(5) 0.0281(16) Uani 1 1 d .
H18 H 0.0212 0.9292 0.3960 0.034 Uiso 1 1 calc R
C19 C -0.0697(7) 0.8099(6) 0.4452(5) 0.0374(19) Uani 1 1 d .
H19 H -0.1467 0.8345 0.4125 0.045 Uiso 1 1 calc R
C20 C -0.0306(7) 0.7134(6) 0.5110(5) 0.0355(18) Uani 1 1 d .
H20 H -0.0767 0.6616 0.5303 0.043 Uiso 1 1 calc R
C21 C 0.3897(6) 0.5530(5) 0.4172(5) 0.0242(15) Uani 1 1 d .
H21A H 0.4057 0.6032 0.4500 0.029 Uiso 1 1 calc R
H21B H 0.3586 0.4998 0.4698 0.029 Uiso 1 1 calc R
C22 C 0.8038(7) 0.5219(5) 0.1764(5) 0.0319(17) Uani 1 1 d .
H22A H 0.7633 0.5895 0.1336 0.038 Uiso 1 1 calc R
H22B H 0.8630 0.5349 0.2146 0.038 Uiso 1 1 calc R
C23 C 0.8874(6) 0.4457(5) 0.1109(4) 0.0225(15) Uani 1 1 d .
C24 C 0.8338(6) 0.4330(5) 0.0329(5) 0.0279(16) Uani 1 1 d .
C25 C 0.9093(6) 0.3595(5) -0.0257(5) 0.0282(16) Uani 1 1 d .
H25 H 0.8715 0.3503 -0.0775 0.034 Uiso 1 1 calc R
C26 C 1.0386(7) 0.2989(5) -0.0109(5) 0.0295(17) Uani 1 1 d .
C27 C 1.0916(6) 0.3155(5) 0.0648(5) 0.0277(16) Uani 1 1 d .
H27 H 1.1809 0.2761 0.0747 0.033 Uiso 1 1 calc R
C28 C 1.0185(6) 0.3875(5) 0.1263(5) 0.0267(16) Uani 1 1 d .
C51 C 0.7702(7) 0.0972(5) 0.2711(6) 0.044(2) Uani 1 1 d .
H51A H 0.8490 0.1025 0.2215 0.066 Uiso 1 1 calc R
H51B H 0.7128 0.0709 0.2440 0.066 Uiso 1 1 calc R
H51C H 0.7989 0.0487 0.3319 0.066 Uiso 1 1 calc R
C61 C 0.5214(7) 0.1237(5) 0.4142(5) 0.0378(19) Uani 1 1 d .
H61A H 0.4412 0.1459 0.4624 0.057 Uiso 1 1 calc R
H61B H 0.5906 0.0685 0.4489 0.057 Uiso 1 1 calc R
H61C H 0.4989 0.0965 0.3635 0.057 Uiso 1 1 calc R
C111 C 0.4429(6) 0.7828(5) 0.1066(5) 0.0224(15) Uani 1 1 d .
C112 C 0.4034(6) 0.7254(5) 0.0561(5) 0.0317(17) Uani 1 1 d .
H112 H 0.3561 0.6770 0.0925 0.038 Uiso 1 1 calc R
C113 C 0.4323(7) 0.7376(6) -0.0472(5) 0.042(2) Uani 1 1 d .
H113 H 0.4034 0.6985 -0.0811 0.050 Uiso 1 1 calc R
C114 C 0.5025(7) 0.8062(6) -0.1006(5) 0.043(2) Uani 1 1 d .
H114 H 0.5236 0.8136 -0.1712 0.052 Uiso 1 1 calc R
C115 C 0.5417(7) 0.8634(6) -0.0518(5) 0.041(2) Uani 1 1 d .
H115 H 0.5878 0.9124 -0.0887 0.049 Uiso 1 1 calc R
C116 C 0.5151(7) 0.8507(6) 0.0510(5) 0.0377(19) Uani 1 1 d .
H116 H 0.5465 0.8889 0.0842 0.045 Uiso 1 1 calc R
C121 C 0.3133(6) 0.9070(5) 0.2570(5) 0.0281(17) Uani 1 1 d .
C122 C 0.3158(7) 0.9425(6) 0.3421(5) 0.0362(19) Uani 1 1 d .
H122 H 0.3740 0.9002 0.3889 0.043 Uiso 1 1 calc R
C123 C 0.2309(8) 1.0415(7) 0.3570(7) 0.049(2) Uani 1 1 d .
H123 H 0.2328 1.0668 0.4141 0.059 Uiso 1 1 calc R
C124 C 0.1463(8) 1.1018(6) 0.2919(7) 0.054(2) Uani 1 1 d .
H124 H 0.0875 1.1678 0.3047 0.064 Uiso 1 1 calc R
C125 C 0.1447(7) 1.0680(6) 0.2075(7) 0.051(2) Uani 1 1 d .
H125 H 0.0853 1.1112 0.1618 0.061 Uiso 1 1 calc R
C126 C 0.2285(7) 0.9720(6) 0.1885(6) 0.0367(18) Uani 1 1 d .
H126 H 0.2287 0.9500 0.1290 0.044 Uiso 1 1 calc R
C241 C 0.6963(7) 0.4992(6) 0.0110(5) 0.0382(19) Uani 1 1 d .
H24A H 0.6291 0.4807 0.0660 0.057 Uiso 1 1 calc R
H24B H 0.6808 0.4864 -0.0510 0.057 Uiso 1 1 calc R
H24C H 0.6893 0.5736 0.0035 0.057 Uiso 1 1 calc R
C261 C 1.1186(7) 0.2167(6) -0.0726(5) 0.0373(18) Uani 1 1 d .
H26A H 1.1882 0.1645 -0.0360 0.056 Uiso 1 1 calc R
H26B H 1.1607 0.2501 -0.1358 0.056 Uiso 1 1 calc R
H26C H 1.0591 0.1821 -0.0861 0.056 Uiso 1 1 calc R
C281 C 1.0841(7) 0.4005(5) 0.2065(5) 0.0325(17) Uani 1 1 d .
H28A H 1.1730 0.3491 0.2079 0.049 Uiso 1 1 calc R
H28B H 1.0287 0.3892 0.2715 0.049 Uiso 1 1 calc R
H28C H 1.0929 0.4717 0.1921 0.049 Uiso 1 1 calc R

loop_
_atom_site_aniso_label
_atom_site_aniso_U_11
_atom_site_aniso_U_22
_atom_site_aniso_U_33
_atom_site_aniso_U_23
_atom_site_aniso_U_13
_atom_site_aniso_U_12
Pd1 0.0200(3) 0.0196(3) 0.0218(3) -0.0054(2) 0.0002(2) -0.0089(2)
Cl1 0.0214(9) 0.0334(10) 0.0254(9) -0.0015(8) -0.0037(7) -0.0122(8)
Cl2 0.0331(10) 0.0261(10) 0.0485(11) -0.0127(9) -0.0009(8) -0.0143(8)
P1 0.0221(10) 0.0215(10) 0.0192(9) -0.0041(8) 0.0010(7) -0.0087(8)
Fe1 0.0210(5) 0.0309(6) 0.0200(5) -0.0055(4) 0.0007(4) -0.0099(4)
N1 0.014(3) 0.020(3) 0.021(3) -0.003(2) 0.005(2) -0.007(2)
N2 0.018(3) 0.017(3) 0.025(3) -0.005(2) 0.003(2) -0.010(2)
C1 0.016(4) 0.031(4) 0.019(3) -0.008(3) -0.001(3) -0.011(3)
C2 0.023(4) 0.025(4) 0.021(4) -0.004(3) -0.006(3) -0.008(3)
C3 0.024(4) 0.020(4) 0.016(3) -0.001(3) -0.004(3) -0.010(3)
C4 0.022(4) 0.029(4) 0.024(4) -0.007(3) -0.001(3) -0.010(3)
C5 0.032(4) 0.025(4) 0.034(4) -0.002(3) -0.012(3) -0.010(3)
C6 0.040(4) 0.025(4) 0.031(4) -0.005(3) -0.010(3) -0.017(3)
C7 0.024(4) 0.026(4) 0.016(3) 0.000(3) -0.003(3) -0.013(3)
C11 0.025(4) 0.023(4) 0.018(4) -0.006(3) 0.002(3) -0.005(3)
C12 0.022(4) 0.022(4) 0.018(3) 0.000(3) -0.001(3) -0.008(3)
C13 0.034(4) 0.040(5) 0.025(4) -0.014(4) 0.006(3) -0.025(4)
C14 0.027(4) 0.050(5) 0.022(4) -0.013(4) 0.001(3) -0.020(4)
C15 0.021(4) 0.025(4) 0.020(4) 0.001(3) -0.009(3) -0.006(3)
C16 0.037(4) 0.051(5) 0.013(4) -0.008(3) 0.003(3) -0.012(4)
C17 0.037(5) 0.061(6) 0.031(4) -0.028(4) 0.010(4) -0.023(4)
C18 0.028(4) 0.024(4) 0.021(4) -0.004(3) 0.002(3) 0.004(3)
C19 0.020(4) 0.061(6) 0.028(4) -0.021(4) 0.003(3) -0.001(4)
C20 0.031(4) 0.052(5) 0.025(4) -0.011(4) 0.009(3) -0.020(4)
C21 0.019(4) 0.024(4) 0.024(4) -0.001(3) 0.003(3) -0.006(3)
C22 0.039(4) 0.030(4) 0.025(4) -0.005(3) 0.011(3) -0.019(3)
C23 0.020(4) 0.023(4) 0.018(3) 0.003(3) 0.004(3) -0.006(3)
C24 0.023(4) 0.029(4) 0.027(4) -0.002(3) 0.001(3) -0.008(3)
C25 0.029(4) 0.030(4) 0.026(4) -0.005(3) 0.000(3) -0.011(3)
C26 0.030(4) 0.030(4) 0.025(4) -0.003(3) 0.005(3) -0.011(3)
C27 0.023(4) 0.018(4) 0.035(4) 0.002(3) -0.001(3) -0.004(3)
C28 0.026(4) 0.029(4) 0.024(4) -0.002(3) 0.004(3) -0.013(3)
C51 0.042(5) 0.022(4) 0.063(5) -0.009(4) 0.003(4) -0.009(3)
C61 0.056(5) 0.036(5) 0.031(4) -0.002(3) -0.001(4) -0.032(4)
C111 0.019(4) 0.019(4) 0.024(4) -0.001(3) -0.001(3) -0.002(3)
C112 0.027(4) 0.040(5) 0.029(4) -0.010(4) 0.002(3) -0.012(3)
C113 0.043(5) 0.058(6) 0.029(4) -0.017(4) -0.004(4) -0.017(4)
C114 0.034(5) 0.066(6) 0.017(4) 0.002(4) -0.004(3) -0.002(4)
C115 0.034(5) 0.045(5) 0.034(5) 0.006(4) 0.011(4) -0.017(4)
C116 0.033(4) 0.037(5) 0.046(5) -0.011(4) 0.006(4) -0.019(4)
C121 0.024(4) 0.019(4) 0.037(4) -0.005(3) 0.008(3) -0.008(3)
C122 0.030(4) 0.039(5) 0.046(5) -0.018(4) -0.003(4) -0.012(4)
C123 0.044(5) 0.042(5) 0.068(6) -0.036(5) 0.015(5) -0.017(4)
C124 0.038(5) 0.023(5) 0.083(7) -0.014(5) 0.021(5) -0.002(4)
C125 0.035(5) 0.032(5) 0.061(6) 0.012(5) 0.001(4) 0.003(4)
C126 0.035(4) 0.031(4) 0.042(5) -0.003(4) 0.002(4) -0.014(4)
C241 0.035(4) 0.038(5) 0.042(5) -0.008(4) -0.004(4) -0.012(4)
C261 0.039(4) 0.037(5) 0.030(4) -0.010(4) -0.001(3) -0.002(4)
C281 0.032(4) 0.033(4) 0.030(4) -0.001(3) -0.004(3) -0.012(3)

loop_
_atom_type_symbol
_atom_type_description
_atom_type_scat_dispersion_real
_atom_type_scat_dispersion_imag
_atom_type_scat_source
C C 0.0033 0.0016 'International Tables Vol C Tables 4.2.6.8 and 6.1.1.4'
H H 0.0000 0.0000 'International Tables Vol C Tables 4.2.6.8 and 6.1.1.4'
Cl Cl 0.1484 0.1585 'International Tables Vol C Tables 4.2.6.8 and 6.1.1.4'
Fe Fe 0.3463 0.8444 'International Tables Vol C Tables 4.2.6.8 and 6.1.1.4'
N N 0.0061 0.0033 'International Tables Vol C Tables 4.2.6.8 and 6.1.1.4'
P P 0.1023 0.0942 'International Tables Vol C Tables 4.2.6.8 and 6.1.1.4'
Pd Pd -0.9988 1.0072 'International Tables Vol C Tables 4.2.6.8 and 6.1.1.4'

loop_
_geom_angle_atom_site_label_1
_geom_angle_atom_site_label_2
_geom_angle_atom_site_label_3
_geom_angle
C1 Pd1 P1 91.92(18)
C1 Pd1 Cl2 170.99(17)
P1 Pd1 Cl2 92.92(6)
C1 Pd1 Cl1 84.74(18)
P1 Pd1 Cl1 173.08(6)
Cl2 Pd1 Cl1 91.22(6)
C11 P1 C111 105.0(3)
C11 P1 C121 102.4(3)
C111 P1 C121 103.7(3)
C11 P1 Pd1 116.8(2)
C111 P1 Pd1 109.4(2)
C121 P1 Pd1 118.1(2)
C12 Fe1 C15 69.4(2)
C12 Fe1 C13 41.4(2)
C15 Fe1 C13 68.1(3)
C12 Fe1 C14 69.1(3)
C15 Fe1 C14 40.3(2)
C13 Fe1 C14 40.2(3)
C12 Fe1 C18 151.7(3)
C15 Fe1 C18 112.6(3)
C13 Fe1 C18 167.0(3)
C14 Fe1 C18 132.0(3)
C12 Fe1 C16 108.2(3)
C15 Fe1 C16 176.3(3)
C13 Fe1 C16 112.1(3)
C14 Fe1 C16 142.0(3)
C18 Fe1 C16 68.1(3)
C12 Fe1 C20 129.5(3)
C15 Fe1 C20 142.9(3)
C13 Fe1 C20 104.1(3)
C14 Fe1 C20 110.2(3)
C18 Fe1 C20 67.1(3)
C16 Fe1 C20 40.7(3)
C12 Fe1 C11 41.3(2)
C15 Fe1 C11 41.1(2)
C13 Fe1 C11 68.8(2)
C14 Fe1 C11 68.5(2)
C18 Fe1 C11 120.9(3)
C16 Fe1 C11 135.3(3)
C20 Fe1 C11 170.8(3)
C12 Fe1 C17 117.8(3)
C15 Fe1 C17 137.8(3)
C13 Fe1 C17 146.6(3)
C14 Fe1 C17 172.7(3)
C18 Fe1 C17 40.8(3)
C16 Fe1 C17 40.5(3)
C20 Fe1 C17 67.8(3)
C11 Fe1 C17 114.6(3)
C12 Fe1 C19 167.6(3)
C15 Fe1 C19 114.8(3)
C13 Fe1 C19 127.8(3)
C14 Fe1 C19 106.1(3)
C18 Fe1 C19 39.4(3)
C16 Fe1 C19 68.2(3)
C20 Fe1 C19 40.2(3)
C11 Fe1 C19 148.9(3)
C17 Fe1 C19 67.7(3)
C1 N1 C2 111.1(5)
C1 N1 C21 122.1(5)
C2 N1 C21 126.3(5)
C1 N2 C3 109.6(5)
C1 N2 C22 121.1(5)
C3 N2 C22 129.3(5)
N2 C1 N1 107.3(5)
N2 C1 Pd1 125.1(4)
N1 C1 Pd1 126.6(4)
N1 C2 C7 132.2(6)
N1 C2 C3 106.5(5)
C7 C2 C3 121.2(6)
C2 C3 C4 120.4(5)
C2 C3 N2 105.5(5)
C4 C3 N2 134.1(5)
C5 C4 C3 117.8(6)
C4 C5 C6 121.3(6)
C4 C5 C51 118.5(6)
C6 C5 C51 120.2(6)
C7 C6 C5 119.8(6)
C7 C6 C61 119.8(6)
C5 C6 C61 120.4(6)
C6 C7 C2 119.5(6)
C15 C11 C12 106.6(5)
C15 C11 P1 124.8(5)
C12 C11 P1 128.5(5)
C15 C11 Fe1 68.4(3)
C12 C11 Fe1 67.8(3)
P1 C11 Fe1 132.2(3)
C13 C12 C11 107.2(6)
C13 C12 C21 127.4(6)
C11 C12 C21 125.4(5)
C13 C12 Fe1 69.7(4)
C11 C12 Fe1 70.9(3)
C21 C12 Fe1 123.3(4)
C14 C13 C12 108.9(6)
C14 C13 Fe1 70.3(4)
C12 C13 Fe1 68.9(3)
C13 C14 C15 108.5(6)
C13 C14 Fe1 69.5(4)
C15 C14 Fe1 69.5(3)
C14 C15 C11 108.8(6)
C14 C15 Fe1 70.1(4)
C11 C15 Fe1 70.5(3)
C17 C16 C20 107.3(7)
C17 C16 Fe1 70.2(4)
C20 C16 Fe1 69.7(4)
C16 C17 C18 106.8(6)
C16 C17 Fe1 69.3(4)
C18 C17 Fe1 68.8(4)
C19 C18 C17 109.4(7)
C19 C18 Fe1 71.0(4)
C17 C18 Fe1 70.3(4)
C18 C19 C20 108.0(6)
C18 C19 Fe1 69.6(4)
C20 C19 Fe1 69.7(4)
C19 C20 C16 108.4(6)
C19 C20 Fe1 70.2(4)
C16 C20 Fe1 69.5(4)
N1 C21 C12 110.7(5)
C23 C22 N2 114.7(5)
C24 C23 C28 119.9(6)
C24 C23 C22 119.5(6)
C28 C23 C22 120.6(6)
C25 C24 C23 119.7(6)
C25 C24 C241 119.4(6)
C23 C24 C241 120.9(6)
C26 C25 C24 121.7(6)
C25 C26 C27 117.6(6)
C25 C26 C261 121.5(6)
C27 C26 C261 120.9(6)
C26 C27 C28 122.5(6)
C27 C28 C23 118.5(6)
C27 C28 C281 119.0(6)
C23 C28 C281 122.6(6)
C112 C111 C116 117.9(6)
C112 C111 P1 123.6(5)
C116 C111 P1 118.4(5)
C111 C112 C113 120.7(6)
C114 C113 C112 120.3(6)
C115 C114 C113 119.6(7)
C114 C115 C116 120.5(7)
C115 C116 C111 120.9(6)
C126 C121 C122 119.3(6)
C126 C121 P1 120.0(5)
C122 C121 P1 120.4(6)
C121 C122 C123 118.7(7)
C124 C123 C122 121.3(7)
C123 C124 C125 120.3(7)
C124 C125 C126 120.5(8)
C125 C126 C121 119.9(7)

loop_
_geom_bond_atom_site_label_1
_geom_bond_atom_site_label_2
_geom_bond_distance
Pd1 C1 1.992(6)
Pd1 P1 2.2551(18)
Pd1 Cl2 2.3398(16)
Pd1 Cl1 2.3724(17)
P1 C11 1.807(6)
P1 C111 1.815(6)
P1 C121 1.820(6)
Fe1 C12 2.010(6)
Fe1 C15 2.022(6)
Fe1 C13 2.020(6)
Fe1 C14 2.030(6)
Fe1 C18 2.035(6)
Fe1 C16 2.043(6)
Fe1 C20 2.046(6)
Fe1 C11 2.051(6)
Fe1 C17 2.054(6)
Fe1 C19 2.052(7)
N1 C1 1.344(7)
N1 C2 1.379(7)
N1 C21 1.476(7)
N2 C1 1.342(7)
N2 C3 1.424(7)
N2 C22 1.495(7)
C2 C7 1.392(8)
C2 C3 1.392(8)
C3 C4 1.402(8)
C4 C5 1.397(8)
C5 C6 1.417(9)
C5 C51 1.502(9)
C6 C7 1.370(8)
C6 C61 1.515(8)
C11 C15 1.430(8)
C11 C12 1.433(8)
C12 C13 1.424(8)
C12 C21 1.492(8)
C13 C14 1.391(9)
C14 C15 1.397(8)
C16 C17 1.417(10)
C16 C20 1.423(9)
C17 C18 1.426(10)
C18 C19 1.378(9)
C19 C20 1.407(10)
C22 C23 1.492(8)
C23 C24 1.403(8)
C23 C28 1.398(9)
C24 C25 1.385(8)
C24 C241 1.501(9)
C25 C26 1.387(9)
C26 C27 1.394(9)
C26 C261 1.505(8)
C27 C28 1.393(8)
C28 C281 1.514(8)
C111 C112 1.383(8)
C111 C116 1.390(8)
C112 C113 1.390(9)
C113 C114 1.375(10)
C114 C115 1.362(10)
C115 C116 1.381(9)
C121 C126 1.399(10)
C121 C122 1.396(9)
C122 C123 1.398(9)
C123 C124 1.349(11)
C124 C125 1.373(11)
C125 C126 1.377(9)

loop_
_platon_squeeze_void_nr
_platon_squeeze_void_average_x
_platon_squeeze_void_average_y
_platon_squeeze_void_average_z
_platon_squeeze_void_volume
_platon_squeeze_void_count_electrons
_platon_squeeze_void_content
1 0.000 0.000 0.000 79 19 ' '
